data_7011899
loop_
_publ_author_name
'MacLean, Elizabeth J.'
'Robinson, Richard I.'
'Teat, Simon J.'
'Wilson, Claire'
'Woodward, Simon'

_publ_section_title
;
 Transformation of sulfur dioxide to sulfate at a palladium centre
;
_journal_issue 18
_journal_name_full 'Journal of the Chemical Society, Dalton Transactions'
_journal_page_first 3518
_journal_paper_doi 10.1039/b205548a
_journal_year 2002
_chemical_formula_sum 'C31.5 H39.5 Cl13.5 N3 O3 Pd S'
_chemical_formula_weight 1125.20
_chemical_name_systematic
; 
? 
;
_space_group_IT_number 14
_symmetry_cell_setting monoclinic
_symmetry_space_group_name_Hall '-P 2ybc'
_symmetry_space_group_name_H-M 'P 1 21/c 1'
_atom_sites_solution_hydrogens geom
_atom_sites_solution_primary direct
_atom_sites_solution_secondary difmap
_audit_creation_method SHELXL-97
_cell_angle_alpha 90.00
_cell_angle_beta 96.222(2)
_cell_angle_gamma 90.00
_cell_formula_units_Z 4
_cell_length_a 11.2719(10)
_cell_length_b 20.494(2)
_cell_length_c 20.230(2)
_cell_measurement_reflns_used 4849
_cell_measurement_temperature 150(2)
_cell_measurement_theta_max 25.02
_cell_measurement_theta_min 2.22
_cell_volume 4645.7(8)
_computing_cell_refinement 'Bruker SAINT version 6.01 (Bruker, 1999)'
_computing_data_collection 'Bruker SMART version 5.054 (Bruker, 1999)'
_computing_data_reduction 'Bruker SAINT; Bruker SHELXTL (Bruker, 1997)'
_computing_publication_material 'SHELXL-97; PLATON (Spek, 2001)'
_computing_structure_refinement 'SHELXL-97 (Sheldrick, 1997)'
_computing_structure_solution 'SHELXS-97 (Sheldrick, 1990)'
_diffrn_ambient_temperature 150(2)
_diffrn_measured_fraction_theta_full 0.991
_diffrn_measured_fraction_theta_max 0.906
_diffrn_measurement_device_type 'Bruker SMART1000 CCD area detector'
_diffrn_measurement_method omega
_diffrn_radiation_monochromator graphite
_diffrn_radiation_source 'fine-focus sealed tube'
_diffrn_radiation_type MoK\a
_diffrn_radiation_wavelength 0.71073
_diffrn_reflns_av_R_equivalents 0.043
_diffrn_reflns_av_sigmaI/netI 0.0544
_diffrn_reflns_limit_h_max 14
_diffrn_reflns_limit_h_min -14
_diffrn_reflns_limit_k_max 26
_diffrn_reflns_limit_k_min -24
_diffrn_reflns_limit_l_max 26
_diffrn_reflns_limit_l_min -26
_diffrn_reflns_number 42063
_diffrn_reflns_theta_full 27.50
_diffrn_reflns_theta_max 29.00
_diffrn_reflns_theta_min 1.82
_diffrn_standards_decay_% 0
_exptl_absorpt_coefficient_mu 1.256
_exptl_absorpt_correction_T_max 0.813
_exptl_absorpt_correction_T_min 0.704
_exptl_absorpt_correction_type multi-scan
_exptl_absorpt_process_details 'Bruker SADABS (1999)'
_exptl_crystal_colour yellow
_exptl_crystal_density_diffrn 1.609
_exptl_crystal_density_method 'not measured'
_exptl_crystal_description block
_exptl_crystal_F_000 2260
_exptl_crystal_size_max 0.43
_exptl_crystal_size_mid 0.14
_exptl_crystal_size_min 0.12
_refine_diff_density_max 1.553
_refine_diff_density_min -1.050
_refine_diff_density_rms 0.108
_refine_ls_extinction_method none
_refine_ls_goodness_of_fit_ref 1.059
_refine_ls_hydrogen_treatment 'riding model'
_refine_ls_matrix_type full
_refine_ls_number_parameters 497
_refine_ls_number_reflns 11178
_refine_ls_number_restraints 284
_refine_ls_restrained_S_all 1.087
_refine_ls_R_factor_all 0.1123
_refine_ls_R_factor_gt 0.0663
_refine_ls_shift/su_max 0.008
_refine_ls_shift/su_mean 0.000
_refine_ls_structure_factor_coef Fsqd
_refine_ls_weighting_details 'calc w=1/[\s^2^(Fo^2^)+(0.1130P)^2^+1.9637P] where P=(Fo^2^+2Fc^2^)/3'
_refine_ls_weighting_scheme calc
_refine_ls_wR_factor_gt 0.1838
_refine_ls_wR_factor_ref 0.2084
_reflns_number_gt 6661
_reflns_number_total 11484
_reflns_threshold_expression >2sigma(I)
_cod_data_source_file b205548a.txt
_cod_data_source_block rir018
_cod_depositor_comments
;
The following automatic conversions were performed:
'_symmetry_cell_setting' value 'Monoclinic' changed to 'monoclinic'
according to '/home/saulius/struct/CIF-dictionaries/cif_core.dic'
dictionary named 'cif_core.dic' version 2.4.1 from 2010-06-29.

Automatic conversion script
Id: cif_fix_enum 1527 2010-12-29 10:47:43Z saulius 

The following automatic conversions were performed:

'_atom_sites_solution_hydrogens' value 'geometrically placed' was
changed to 'geom'.

Automatic conversion script
Id: cif_fix_values 6452 2018-10-05 10:23:21Z andrius 
;
_cod_original_sg_symbol_H-M P2(1)/c
_cod_original_formula_sum 'C31.50 H39.50 Cl13.50 N3 O3 Pd S'
_cod_database_code 7011899

loop_
_symmetry_equiv_pos_as_xyz
'x, y, z'
'-x, y+1/2, -z+1/2'
'-x, -y, -z'
'x, -y-1/2, z-1/2'

loop_
_atom_site_label
_atom_site_type_symbol
_atom_site_fract_x
_atom_site_fract_y
_atom_site_fract_z
_atom_site_U_iso_or_equiv
_atom_site_adp_type
_atom_site_occupancy
_atom_site_symmetry_multiplicity
_atom_site_calc_flag
_atom_site_refinement_flags
_atom_site_disorder_assembly
_atom_site_disorder_group
Pd Pd 0.70983(3) 0.054667(18) 0.55995(2) 0.03965(15) Uani 1 1 d U . .
S1 S 0.70259(11) 0.16410(6) 0.55560(7) 0.0398(3) Uani 1 1 d U . .
O1 O 0.7988(4) 0.1929(2) 0.6001(3) 0.0826(17) Uani 1 1 d U . .
O2 O 0.7116(5) 0.18424(19) 0.4873(2) 0.0788(15) Uani 1 1 d U . .
O3 O 0.5885(3) 0.18242(18) 0.5767(2) 0.0571(11) Uani 1 1 d U . .
N1 N 0.7074(3) -0.04311(19) 0.5657(2) 0.0387(9) Uani 1 1 d U . .
C2 C 0.6566(4) -0.0766(2) 0.5141(3) 0.0384(11) Uani 1 1 d U . .
C3 C 0.6404(4) -0.1434(2) 0.5194(3) 0.0407(11) Uani 1 1 d U . .
H3B H 0.6016 -0.1673 0.4830 0.049 Uiso 1 1 calc R . .
C4 C 0.6820(4) -0.1756(2) 0.5790(3) 0.0407(11) Uani 1 1 d U A .
C5 C 0.7350(5) -0.1381(3) 0.6311(3) 0.0438(12) Uani 1 1 d U . .
H5A H 0.7627 -0.1582 0.6722 0.053 Uiso 1 1 calc R . .
C6 C 0.7478(5) -0.0716(2) 0.6235(3) 0.0407(11) Uani 1 1 d U . .
C7 C 0.6633(4) -0.2491(3) 0.5853(3) 0.0491(14) Uani 1 1 d DU . .
C8 C 0.5316(7) -0.2628(5) 0.5898(5) 0.056(2) Uiso 0.60 1 d PDU A 1
H8A H 0.5102 -0.2481 0.6330 0.084 Uiso 0.60 1 calc PR A 1
H8B H 0.5165 -0.3097 0.5850 0.084 Uiso 0.60 1 calc PR A 1
H8C H 0.4833 -0.2393 0.5542 0.084 Uiso 0.60 1 calc PR A 1
C9 C 0.7077(10) -0.2831(6) 0.5254(5) 0.071(3) Uiso 0.60 1 d PDU A 1
H9A H 0.7952 -0.2842 0.5308 0.106 Uiso 0.60 1 calc PR A 1
H9B H 0.6798 -0.2592 0.4847 0.106 Uiso 0.60 1 calc PR A 1
H9C H 0.6768 -0.3278 0.5222 0.106 Uiso 0.60 1 calc PR A 1
C10 C 0.7362(8) -0.2762(5) 0.6489(4) 0.053(2) Uiso 0.60 1 d PDU A 1
H10G H 0.7532 -0.2408 0.6810 0.079 Uiso 0.60 1 calc PR A 1
H10H H 0.8114 -0.2947 0.6372 0.079 Uiso 0.60 1 calc PR A 1
H10I H 0.6900 -0.3102 0.6685 0.079 Uiso 0.60 1 calc PR A 1
C8A C 0.6144(14) -0.2811(9) 0.5179(6) 0.075(5) Uiso 0.40 1 d PDU A 2
H8AA H 0.6762 -0.2802 0.4874 0.112 Uiso 0.40 1 calc PR A 2
H8AB H 0.5443 -0.2569 0.4984 0.112 Uiso 0.40 1 calc PR A 2
H8AC H 0.5918 -0.3265 0.5256 0.112 Uiso 0.40 1 calc PR A 2
C9A C 0.7790(12) -0.2825(11) 0.6114(10) 0.109(8) Uiso 0.40 1 d PDU A 2
H9AA H 0.8123 -0.2614 0.6528 0.164 Uiso 0.40 1 calc PR A 2
H9AB H 0.8362 -0.2791 0.5784 0.164 Uiso 0.40 1 calc PR A 2
H9AC H 0.7635 -0.3286 0.6200 0.164 Uiso 0.40 1 calc PR A 2
C10A C 0.5643(13) -0.2583(11) 0.6312(8) 0.092(6) Uiso 0.40 1 d PDU A 2
H10J H 0.5892 -0.2383 0.6745 0.138 Uiso 0.40 1 calc PR A 2
H10K H 0.5498 -0.3049 0.6371 0.138 Uiso 0.40 1 calc PR A 2
H10L H 0.4909 -0.2373 0.6112 0.138 Uiso 0.40 1 calc PR A 2
N1' N 0.7934(4) 0.0400(2) 0.6549(2) 0.0487(11) Uani 1 1 d U . .
C2' C 0.8036(5) -0.0246(3) 0.6732(3) 0.0445(12) Uani 1 1 d U . .
C3' C 0.8632(5) -0.0427(3) 0.7330(3) 0.0526(14) Uani 1 1 d U . .
H3'A H 0.8683 -0.0876 0.7446 0.063 Uiso 1 1 calc R . .
C4' C 0.9162(6) 0.0034(3) 0.7772(3) 0.0590(15) Uani 1 1 d U . .
C5' C 0.9033(7) 0.0676(4) 0.7580(3) 0.0694(18) Uani 1 1 d U . .
H5'A H 0.9371 0.1010 0.7866 0.083 Uiso 1 1 calc R . .
C6' C 0.8426(6) 0.0838(3) 0.6986(3) 0.0560(14) Uani 1 1 d U . .
H6'A H 0.8348 0.1287 0.6874 0.067 Uiso 1 1 calc R . .
C7' C 0.9834(7) -0.0181(4) 0.8441(3) 0.0741(19) Uani 1 1 d U . .
C8' C 0.8904(8) -0.0402(5) 0.8895(4) 0.097(3) Uani 1 1 d U . .
H8'A H 0.8438 -0.0765 0.8685 0.146 Uiso 1 1 calc R . .
H8'B H 0.8371 -0.0038 0.8968 0.146 Uiso 1 1 calc R . .
H8'C H 0.9311 -0.0546 0.9323 0.146 Uiso 1 1 calc R . .
C9' C 1.0687(7) -0.0742(4) 0.8327(4) 0.082(2) Uani 1 1 d U . .
H9'A H 1.0233 -0.1107 0.8115 0.124 Uiso 1 1 calc R . .
H9'B H 1.1096 -0.0883 0.8755 0.124 Uiso 1 1 calc R . .
H9'C H 1.1277 -0.0593 0.8039 0.124 Uiso 1 1 calc R . .
C10' C 1.0583(9) 0.0388(4) 0.8786(4) 0.109(3) Uani 1 1 d U . .
H10D H 1.1177 0.0534 0.8498 0.163 Uiso 1 1 calc R . .
H10E H 1.0990 0.0235 0.9211 0.163 Uiso 1 1 calc R . .
H10F H 1.0054 0.0752 0.8866 0.163 Uiso 1 1 calc R . .
N1" N 0.6319(3) 0.0301(2) 0.4656(2) 0.0404(9) Uani 1 1 d U . .
C2" C 0.6213(4) -0.0352(2) 0.4556(3) 0.0381(11) Uani 1 1 d U . .
C3" C 0.5850(4) -0.0609(3) 0.3932(3) 0.0423(11) Uani 1 1 d U . .
H3"A H 0.5767 -0.1068 0.3882 0.051 Uiso 1 1 calc R . .
C4" C 0.5603(4) -0.0208(3) 0.3373(3) 0.0443(12) Uani 1 1 d U . .
C5" C 0.5678(5) 0.0461(3) 0.3503(3) 0.0497(13) Uani 1 1 d U . .
H5"A H 0.5487 0.0759 0.3148 0.060 Uiso 1 1 calc R . .
C6" C 0.6015(4) 0.0696(2) 0.4121(3) 0.0436(12) Uani 1 1 d U . .
H6"A H 0.6042 0.1155 0.4185 0.052 Uiso 1 1 calc R . .
C7" C 0.5369(5) -0.0483(3) 0.2675(3) 0.0537(14) Uani 1 1 d U . .
C8" C 0.6515(7) -0.0370(5) 0.2330(4) 0.088(2) Uani 1 1 d U . .
H8"A H 0.7182 -0.0606 0.2573 0.132 Uiso 1 1 calc R . .
H8"B H 0.6697 0.0097 0.2328 0.132 Uiso 1 1 calc R . .
H8"C H 0.6389 -0.0530 0.1872 0.132 Uiso 1 1 calc R . .
C9" C 0.4354(6) -0.0112(3) 0.2276(3) 0.0616(16) Uani 1 1 d U . .
H9"A H 0.3615 -0.0175 0.2482 0.092 Uiso 1 1 calc R . .
H9"B H 0.4248 -0.0278 0.1819 0.092 Uiso 1 1 calc R . .
H9"C H 0.4550 0.0353 0.2272 0.092 Uiso 1 1 calc R . .
C10" C 0.5072(8) -0.1198(3) 0.2674(4) 0.080(2) Uani 1 1 d U . .
H10A H 0.5722 -0.1438 0.2928 0.120 Uiso 1 1 calc R . .
H10B H 0.4971 -0.1360 0.2215 0.120 Uiso 1 1 calc R . .
H10C H 0.4330 -0.1264 0.2877 0.120 Uiso 1 1 calc R . .
C1A C 0.5873(5) 0.2041(3) 0.1738(3) 0.0721(18) Uani 1 1 d DU . .
H1AA H 0.6032 0.2449 0.1491 0.087 Uiso 1 1 calc R . .
Cl1 Cl 0.6236(4) 0.13711(16) 0.1286(2) 0.1964(19) Uani 1 1 d DU . .
Cl2 Cl 0.6723(3) 0.2040(2) 0.24922(14) 0.1711(17) Uani 1 1 d DU . .
Cl3 Cl 0.4379(2) 0.20057(12) 0.18544(15) 0.1121(9) Uani 1 1 d DU . .
C2A C 1.0821(5) -0.1078(3) 0.5766(3) 0.0567(15) Uani 1 1 d U . .
H2AA H 1.1583 -0.1215 0.5596 0.068 Uiso 1 1 calc R . .
Cl4 Cl 0.96197(15) -0.12960(10) 0.51821(10) 0.0757(5) Uani 1 1 d U . .
Cl5 Cl 1.08290(18) -0.02282(10) 0.58731(13) 0.0920(7) Uani 1 1 d U . .
Cl6 Cl 1.0697(2) -0.14690(13) 0.65160(11) 0.1071(8) Uani 1 1 d U . .
C3A C 1.0514(5) 0.2182(4) 0.6504(3) 0.0677(17) Uani 1 1 d U . .
H3AA H 0.9792 0.2143 0.6173 0.081 Uiso 1 1 calc R . .
Cl7 Cl 1.1252(2) 0.14333(14) 0.65621(13) 0.1152(9) Uani 1 1 d U . .
Cl8 Cl 1.1460(2) 0.27788(17) 0.62326(17) 0.1391(11) Uani 1 1 d U . .
Cl9 Cl 1.0069(2) 0.24070(12) 0.72700(10) 0.0978(7) Uani 1 1 d U . .
C4A C 0.7970(4) 0.1813(3) 0.9515(2) 0.0672(18) Uiso 1 1 d DU . .
H4A H 0.7549 0.2183 0.9712 0.081 Uiso 1 1 calc R B 1
Cl10 Cl 0.7699(4) 0.1851(2) 0.86620(18) 0.0743(11) Uiso 0.50 1 d PDU C 1
Cl11 Cl 0.9502(4) 0.1867(2) 0.9778(3) 0.0894(13) Uiso 0.50 1 d PDU C 1
Cl12 Cl 0.7439(5) 0.1078(2) 0.9803(3) 0.1030(16) Uiso 0.50 1 d PDU C 1
Cl1A Cl 0.7087(6) 0.1102(3) 0.9546(4) 0.081(2) Uiso 0.30 1 d PDU C 2
Cl2A Cl 0.8159(9) 0.1990(5) 0.8697(3) 0.110(3) Uiso 0.30 1 d PDU C 2
Cl3A Cl 0.9294(5) 0.1724(3) 1.0016(3) 0.0628(15) Uiso 0.30 1 d PDU C 2
Cl1B Cl 0.7067(10) 0.1358(6) 0.8936(6) 0.115(4) Uiso 0.20 1 d PDU C 3
Cl2B Cl 0.9227(11) 0.2033(9) 0.9115(8) 0.168(7) Uiso 0.20 1 d PDU C 3
Cl3B Cl 0.8451(18) 0.1339(9) 1.0196(7) 0.205(9) Uiso 0.20 1 d PDU C 3
C5A C 0.4866(16) 0.4498(8) 0.5132(8) 0.083(4) Uani 0.50 1 d PU D -1
H5AA H 0.5301 0.4072 0.5146 0.100 Uiso 0.50 1 calc PR D -1
Cl13 Cl 0.4308(8) 0.4662(4) 0.4318(3) 0.126(2) Uani 0.50 1 d PU D -1
Cl14 Cl 0.3682(7) 0.4429(3) 0.5587(3) 0.132(2) Uani 0.50 1 d PU D -1
Cl15 Cl 0.5870(10) 0.5110(4) 0.5386(5) 0.167(4) Uani 0.50 1 d PU D -1

loop_
_atom_site_aniso_label
_atom_site_aniso_U_11
_atom_site_aniso_U_22
_atom_site_aniso_U_33
_atom_site_aniso_U_23
_atom_site_aniso_U_13
_atom_site_aniso_U_12
Pd 0.0351(2) 0.0289(2) 0.0561(3) 0.00745(18) 0.01030(16) 0.00343(16)
S1 0.0330(6) 0.0302(6) 0.0561(8) 0.0049(5) 0.0052(5) 0.0019(5)
O1 0.052(3) 0.041(2) 0.143(4) 0.021(3) -0.041(3) -0.0092(19)
O2 0.148(5) 0.031(2) 0.064(3) 0.0044(19) 0.040(3) -0.011(3)
O3 0.042(2) 0.034(2) 0.098(3) -0.009(2) 0.022(2) -0.0012(16)
N1 0.033(2) 0.031(2) 0.054(2) 0.0103(17) 0.0132(18) 0.0065(16)
C2 0.027(2) 0.035(2) 0.054(3) 0.012(2) 0.009(2) 0.0042(19)
C3 0.032(2) 0.033(2) 0.058(3) 0.010(2) 0.012(2) 0.0017(19)
C4 0.036(3) 0.030(2) 0.059(3) 0.014(2) 0.013(2) 0.007(2)
C5 0.043(3) 0.039(3) 0.052(3) 0.012(2) 0.014(2) 0.011(2)
C6 0.041(3) 0.035(2) 0.048(3) 0.009(2) 0.014(2) 0.009(2)
C7 0.049(3) 0.030(3) 0.068(4) 0.018(2) 0.008(3) 0.003(2)
N1' 0.051(3) 0.041(2) 0.055(3) 0.0022(19) 0.012(2) 0.005(2)
C2' 0.040(3) 0.040(3) 0.054(3) 0.002(2) 0.012(2) 0.010(2)
C3' 0.061(4) 0.048(3) 0.051(3) 0.002(2) 0.017(2) 0.020(3)
C4' 0.065(4) 0.062(4) 0.051(3) -0.008(3) 0.007(3) 0.021(3)
C5' 0.087(5) 0.066(4) 0.055(4) -0.011(3) 0.006(3) 0.012(4)
C6' 0.063(4) 0.044(3) 0.061(3) -0.004(3) 0.007(3) 0.007(3)
C7' 0.091(5) 0.080(5) 0.051(4) -0.008(3) 0.004(3) 0.036(4)
C8' 0.117(6) 0.120(7) 0.058(4) 0.013(4) 0.022(4) 0.056(5)
C9' 0.078(5) 0.102(6) 0.066(4) -0.005(4) 0.002(4) 0.041(4)
C10' 0.130(7) 0.105(6) 0.081(6) -0.024(5) -0.036(5) 0.031(5)
N1" 0.029(2) 0.033(2) 0.060(3) 0.0111(18) 0.0057(18) -0.0009(16)
C2" 0.024(2) 0.032(2) 0.059(3) 0.013(2) 0.007(2) 0.0000(18)
C3" 0.035(3) 0.038(3) 0.055(3) 0.013(2) 0.008(2) 0.002(2)
C4" 0.033(3) 0.045(3) 0.056(3) 0.014(2) 0.011(2) 0.004(2)
C5" 0.040(3) 0.045(3) 0.065(3) 0.020(2) 0.007(2) 0.002(2)
C6" 0.035(3) 0.030(3) 0.066(3) 0.017(2) 0.008(2) 0.002(2)
C7" 0.050(3) 0.055(3) 0.057(3) 0.013(3) 0.010(3) 0.008(3)
C8" 0.067(4) 0.122(7) 0.081(5) 0.021(5) 0.034(4) 0.034(4)
C9" 0.058(4) 0.071(4) 0.056(4) 0.006(3) 0.007(3) 0.015(3)
C10" 0.122(7) 0.062(4) 0.054(4) 0.006(3) -0.002(4) 0.005(4)
C1A 0.080(4) 0.068(4) 0.069(4) 0.007(3) 0.013(3) 0.024(4)
Cl1 0.275(5) 0.095(2) 0.240(4) -0.005(2) 0.124(4) 0.079(3)
Cl2 0.1003(19) 0.306(5) 0.0987(18) 0.088(2) -0.0292(15) -0.040(2)
Cl3 0.0743(13) 0.0972(17) 0.164(2) -0.0323(16) 0.0109(14) 0.0028(12)
C2A 0.044(3) 0.064(4) 0.064(4) 0.006(3) 0.014(3) 0.015(3)
Cl4 0.0550(10) 0.0936(13) 0.0791(12) -0.0121(10) 0.0095(8) 0.0082(9)
Cl5 0.0715(12) 0.0664(12) 0.143(2) -0.0079(12) 0.0315(12) -0.0025(9)
Cl6 0.1114(17) 0.135(2) 0.0765(13) 0.0405(13) 0.0193(12) 0.0600(15)
C3A 0.041(3) 0.093(5) 0.066(4) -0.008(4) -0.009(3) -0.002(3)
Cl7 0.0911(16) 0.133(2) 0.1172(19) -0.0051(16) -0.0087(14) 0.0504(15)
Cl8 0.0789(16) 0.178(3) 0.163(3) 0.038(2) 0.0244(16) -0.0304(17)
Cl9 0.1230(18) 0.0979(16) 0.0717(12) -0.0241(11) 0.0069(12) -0.0191(13)
C5A 0.107(11) 0.068(9) 0.071(8) -0.006(7) -0.007(7) 0.020(7)
Cl13 0.185(7) 0.112(5) 0.074(3) 0.029(3) -0.019(4) -0.024(5)
Cl14 0.195(6) 0.114(4) 0.095(3) -0.016(3) 0.055(4) 0.002(4)
Cl15 0.204(8) 0.115(5) 0.178(9) -0.071(6) 0.002(7) -0.028(5)

loop_
_atom_type_symbol
_atom_type_description
_atom_type_scat_dispersion_real
_atom_type_scat_dispersion_imag
_atom_type_scat_source
C C 0.0033 0.0016 'International Tables Vol C Tables 4.2.6.8 and 6.1.1.4'
H H 0.0000 0.0000 'International Tables Vol C Tables 4.2.6.8 and 6.1.1.4'
N N 0.0061 0.0033 'International Tables Vol C Tables 4.2.6.8 and 6.1.1.4'
O O 0.0106 0.0060 'International Tables Vol C Tables 4.2.6.8 and 6.1.1.4'
Pd Pd -0.9988 1.0072 'International Tables Vol C Tables 4.2.6.8 and 6.1.1.4'
S S 0.1246 0.1234 'International Tables Vol C Tables 4.2.6.8 and 6.1.1.4'
Cl Cl 0.1484 0.1585 'International Tables Vol C Tables 4.2.6.8 and 6.1.1.4'

loop_
_geom_angle_atom_site_label_1
_geom_angle_atom_site_label_2
_geom_angle_atom_site_label_3
_geom_angle
_geom_angle_site_symmetry_1
_geom_angle_site_symmetry_3
_geom_angle_publ_flag
N1 Pd N1' 78.97(18) . . y
N1 Pd N1" 78.69(17) . . y
N1' Pd N1" 157.53(18) . . y
N1 Pd S1 176.84(11) . . y
N1' Pd S1 101.10(13) . . y
N1" Pd S1 101.34(12) . . y
O3 S1 O2 111.2(3) . . y
O3 S1 O1 109.8(3) . . y
O2 S1 O1 110.4(3) . . y
O3 S1 Pd 106.08(16) . . y
O2 S1 Pd 108.32(18) . . y
O1 S1 Pd 111.04(17) . . y
C2 N1 C6 122.5(4) . . ?
C2 N1 Pd 118.6(3) . . ?
C6 N1 Pd 118.7(4) . . ?
N1 C2 C3 120.0(5) . . ?
N1 C2 C2" 112.9(4) . . ?
C3 C2 C2" 127.1(5) . . ?
C2 C3 C4 119.6(5) . . ?
C5 C4 C3 117.8(5) . . ?
C5 C4 C7 122.4(4) . . ?
C3 C4 C7 119.7(5) . . ?
C6 C5 C4 120.3(5) . . ?
N1 C6 C5 119.8(5) . . ?
N1 C6 C2' 112.8(4) . . ?
C5 C6 C2' 127.5(5) . . ?
C8 C7 C9 111.7(6) . . ?
C9A C7 C4 110.7(10) . . ?
C8 C7 C4 109.2(5) . . ?
C9 C7 C4 108.9(6) . . ?
C9A C7 C10A 112.8(9) . . ?
C4 C7 C10A 106.5(9) . . ?
C8 C7 C10 108.4(5) . . ?
C9 C7 C10 107.7(6) . . ?
C4 C7 C10 110.8(5) . . ?
C9A C7 C8A 109.0(9) . . ?
C4 C7 C8A 112.5(8) . . ?
C10A C7 C8A 105.4(8) . . ?
C6' N1' C2' 116.9(5) . . ?
C6' N1' Pd 129.1(4) . . ?
C2' N1' Pd 113.9(4) . . ?
C3' C2' N1' 121.0(5) . . ?
C3' C2' C6 123.7(5) . . ?
N1' C2' C6 115.3(5) . . ?
C2' C3' C4' 121.3(6) . . ?
C5' C4' C3' 116.3(6) . . ?
C5' C4' C7' 123.3(6) . . ?
C3' C4' C7' 120.4(6) . . ?
C6' C5' C4' 120.7(6) . . ?
N1' C6' C5' 123.7(6) . . ?
C9' C7' C8' 110.4(7) . . ?
C9' C7' C4' 109.9(5) . . ?
C8' C7' C4' 107.9(6) . . ?
C9' C7' C10' 108.0(7) . . ?
C8' C7' C10' 108.9(7) . . ?
C4' C7' C10' 111.7(7) . . ?
C2" N1" C6" 117.1(5) . . ?
C2" N1" Pd 113.5(3) . . ?
C6" N1" Pd 129.0(4) . . ?
N1" C2" C3" 121.5(5) . . ?
N1" C2" C2 115.8(5) . . ?
C3" C2" C2 122.6(5) . . ?
C2" C3" C4" 121.6(5) . . ?
C5" C4" C3" 115.0(5) . . ?
C5" C4" C7" 122.7(5) . . ?
C3" C4" C7" 122.1(5) . . ?
C6" C5" C4" 121.8(5) . . ?
C5" C6" N1" 122.8(5) . . ?
C10" C7" C4" 112.3(5) . . ?
C10" C7" C9" 109.3(6) . . ?
C4" C7" C9" 110.5(5) . . ?
C10" C7" C8" 109.9(6) . . ?
C4" C7" C8" 107.1(5) . . ?
C9" C7" C8" 107.5(5) . . ?
Cl2 C1A Cl1 109.3(4) . . ?
Cl2 C1A Cl3 109.8(3) . . ?
Cl1 C1A Cl3 109.2(4) . . ?
Cl6 C2A Cl4 110.0(4) . . ?
Cl6 C2A Cl5 110.5(4) . . ?
Cl4 C2A Cl5 109.2(3) . . ?
Cl9 C3A Cl7 110.8(4) . . ?
Cl9 C3A Cl8 109.8(4) . . ?
Cl7 C3A Cl8 109.5(4) . . ?
Cl3A C4A Cl2A 113.4(5) . . ?
Cl3B C4A Cl1B 110.3(7) . . ?
Cl10 C4A Cl12 110.1(4) . . ?
Cl10 C4A Cl11 111.3(4) . . ?
Cl12 C4A Cl11 108.4(4) . . ?
Cl3B C4A Cl2B 108.2(7) . . ?
Cl1B C4A Cl2B 105.6(7) . . ?
Cl3A C4A Cl1A 110.2(4) . . ?
Cl2A C4A Cl1A 109.6(5) . . ?
Cl14 C5A Cl15 115.1(9) . . ?
Cl14 C5A Cl13 107.7(10) . . ?
Cl15 C5A Cl13 107.4(11) . . ?

loop_
_geom_bond_atom_site_label_1
_geom_bond_atom_site_label_2
_geom_bond_distance
_geom_bond_site_symmetry_2
_geom_bond_publ_flag
Pd N1 2.008(4) . y
Pd N1' 2.069(5) . y
Pd N1" 2.075(5) . y
Pd S1 2.2457(13) . y
S1 O3 1.448(4) . y
S1 O2 1.456(5) . y
S1 O1 1.457(4) . y
N1 C2 1.327(7) . ?
N1 C6 1.343(6) . ?
C2 C3 1.385(7) . ?
C2 C2" 1.476(7) . ?
C3 C4 1.411(7) . ?
C4 C5 1.387(8) . ?
C4 C7 1.529(7) . ?
C5 C6 1.379(7) . ?
C6 C2' 1.482(8) . ?
C7 C9A 1.517(9) . ?
C7 C8 1.524(7) . ?
C7 C9 1.528(8) . ?
C7 C10A 1.539(9) . ?
C7 C10 1.552(7) . ?
C7 C8A 1.558(8) . ?
N1' C6' 1.336(8) . ?
N1' C2' 1.376(7) . ?
C2' C3' 1.370(8) . ?
C3' C4' 1.391(9) . ?
C4' C5' 1.375(9) . ?
C4' C7' 1.541(9) . ?
C5' C6' 1.358(9) . ?
C7' C9' 1.531(9) . ?
C7' C8' 1.535(11) . ?
C7' C10' 1.560(12) . ?
N1" C2" 1.357(7) . ?
N1" C6" 1.366(6) . ?
C2" C3" 1.388(8) . ?
C3" C4" 1.400(7) . ?
C4" C5" 1.397(8) . ?
C4" C7" 1.518(8) . ?
C5" C6" 1.356(8) . ?
C7" C10" 1.503(9) . ?
C7" C9" 1.528(8) . ?
C7" C8" 1.550(9) . ?
C1A Cl2 1.711(5) . ?
C1A Cl1 1.724(5) . ?
C1A Cl3 1.727(5) . ?
C2A Cl6 1.734(6) . ?
C2A Cl4 1.755(7) . ?
C2A Cl5 1.755(7) . ?
C3A Cl9 1.741(7) . ?
C3A Cl7 1.743(8) . ?
C3A Cl8 1.750(8) . ?
C4A Cl3A 1.720(6) . ?
C4A Cl10 1.721(5) . ?
C4A Cl3B 1.724(7) . ?
C4A Cl2A 1.729(6) . ?
C4A Cl1B 1.738(7) . ?
C4A Cl12 1.745(6) . ?
C4A Cl11 1.755(5) . ?
C4A Cl2B 1.765(7) . ?
C4A Cl1A 1.770(6) . ?
C5A Cl14 1.707(19) . ?
C5A Cl15 1.730(18) . ?
C5A Cl13 1.732(16) . ?
